data_1506141
loop_
_publ_author_name
'Mandel, Sarah M.'
'Singh, Pradeep N. D.'
'Muthukrishnan, Sivaramakrishnan'
'Chang, Mingxin'
'Krause, Jeanette A.'
'Gudmundsd\'ottir, Anna D'

_publ_section_title
;
 Solid-state photolysis of alpha-azidoacetophenones.
;
_journal_issue 19
_journal_name_full 'Organic letters'
_journal_page_first 4207
_journal_page_last 4210
_journal_paper_doi 10.1021/ol061398s
_journal_volume 8
_journal_year 2006
_chemical_formula_moiety 'C8 H6 Cl N3 O'
_chemical_formula_sum 'C8 H6 Cl N3 O'
_chemical_formula_weight 195.61
_chemical_name_systematic
; 
 ? 
;
_space_group_IT_number 14
_symmetry_cell_setting monoclinic
_symmetry_space_group_name_Hall '-P 2ybc'
_symmetry_space_group_name_H-M 'P 1 21/c 1'
_atom_sites_solution_hydrogens difmap
_atom_sites_solution_primary direct
_atom_sites_solution_secondary difmap
_audit_creation_method SHELXL
_cell_angle_alpha 90.00
_cell_angle_beta 93.289(2)
_cell_angle_gamma 90.00
_cell_formula_units_Z 4
_cell_length_a 12.6761(11)
_cell_length_b 9.1007(8)
_cell_length_c 7.4679(7)
_cell_measurement_reflns_used 2331
_cell_measurement_temperature 150(2)
_cell_measurement_theta_max 28.27
_cell_measurement_theta_min 2.76
_cell_volume 860.09(13)
_computing_cell_refinement 'SAINT v5.A06 (Bruker)'
_computing_data_collection 'SMART v4.050 (Bruker)'
_computing_data_reduction 'SAINT v5.A06 (Bruker)'
_computing_molecular_graphics 'SHELXTL v5.03 (Sheldrick)'
_computing_publication_material 'SHELXTL v5.03, 6.14 (Sheldrick)'
_computing_structure_refinement 'SHELXTL v5.03, 6.14 (Sheldrick)'
_computing_structure_solution 'SHELXTL v5.03 (Sheldrick)'
_diffrn_ambient_temperature 150(2)
_diffrn_detector_area_resol_mean 0.75
_diffrn_measured_fraction_theta_full 0.988
_diffrn_measured_fraction_theta_max 0.988
_diffrn_measurement_device_type 'Bruker SMART 1K CCD'
_diffrn_measurement_method '\w scans'
_diffrn_radiation_monochromator graphite
_diffrn_radiation_source 'fine-focus sealed tube'
_diffrn_radiation_type MoK\a
_diffrn_radiation_wavelength 0.71073
_diffrn_reflns_av_R_equivalents 0.0425
_diffrn_reflns_av_sigmaI/netI 0.0389
_diffrn_reflns_limit_h_max 16
_diffrn_reflns_limit_h_min -13
_diffrn_reflns_limit_k_max 12
_diffrn_reflns_limit_k_min -9
_diffrn_reflns_limit_l_max 9
_diffrn_reflns_limit_l_min -9
_diffrn_reflns_number 5814
_diffrn_reflns_theta_full 28.27
_diffrn_reflns_theta_max 28.27
_diffrn_reflns_theta_min 2.76
_diffrn_standards_decay_% 0
_diffrn_standards_number 0
_exptl_absorpt_coefficient_mu 0.402
_exptl_absorpt_correction_T_max 0.9096
_exptl_absorpt_correction_T_min 0.8556
_exptl_absorpt_correction_type multi-scan
_exptl_absorpt_process_details 'SADABS (Sheldrick)'
_exptl_crystal_colour colorless
_exptl_crystal_density_diffrn 1.511
_exptl_crystal_density_meas ?
_exptl_crystal_description plate
_exptl_crystal_F_000 400
_exptl_crystal_size_max 0.40
_exptl_crystal_size_mid 0.38
_exptl_crystal_size_min 0.24
_refine_diff_density_max 0.493
_refine_diff_density_min -0.482
_refine_diff_density_rms 0.074
_refine_ls_extinction_method none
_refine_ls_goodness_of_fit_ref 0.983
_refine_ls_hydrogen_treatment constr
_refine_ls_matrix_type full
_refine_ls_number_parameters 118
_refine_ls_number_reflns 2098
_refine_ls_number_restraints 0
_refine_ls_restrained_S_all 0.983
_refine_ls_R_factor_all 0.0769
_refine_ls_R_factor_gt 0.0517
_refine_ls_shift/su_max 0.005
_refine_ls_shift/su_mean 0.001
_refine_ls_structure_factor_coef Fsqd
_refine_ls_weighting_details 'calc w=1/[\s^2^(Fo^2^)+(0.0979P)^2^+0.0000P] where P=(Fo^2^+2Fc^2^)/3'
_refine_ls_weighting_scheme calc
_refine_ls_wR_factor_gt 0.1349
_refine_ls_wR_factor_ref 0.1489
_reflns_number_gt 1485
_reflns_number_total 2098
_reflns_threshold_expression >2\s(I)
_cod_data_source_file ol061398ssi20060608_024510.cif
_cod_data_source_block 1A
_cod_depositor_comments
;
The following automatic conversions were performed:

'_symmetry_cell_setting' value 'Monoclinic' changed to 'monoclinic'
according to /home/saulius/struct/CIF-dictionaries/cif_core.dic
dictionary named 'cif_core.dic' version 2.4.1 from 2010-06-29.

Automatic conversion script
Id: cif_fix_values 1715 2011-07-08 13:25:40Z adriana 

The following automatic conversions were performed:

'_exptl_crystal_density_meas' value 'not measured' was changed to '?'
- the value is perceived as not measured.

Automatic conversion script
Id: cif_fix_values 3008 2015-01-20 13:52:24Z robertas 
;
_cod_original_sg_symbol_H-M P21/c
_cod_database_code 1506141

loop_
_symmetry_equiv_pos_as_xyz
'x, y, z'
'-x, y+1/2, -z+1/2'
'-x, -y, -z'
'x, -y-1/2, z-1/2'

loop_
_atom_site_aniso_label
_atom_site_aniso_U_11
_atom_site_aniso_U_22
_atom_site_aniso_U_33
_atom_site_aniso_U_23
_atom_site_aniso_U_13
_atom_site_aniso_U_12
Cl 0.0315(3) 0.0356(4) 0.0395(4) 0.0036(2) 0.0031(2) 0.0004(2)
O 0.0379(9) 0.0289(9) 0.0486(10) -0.0038(7) 0.0024(7) 0.0049(7)
N1 0.0348(10) 0.0439(13) 0.0456(12) 0.0103(10) 0.0064(8) 0.0056(9)
N2 0.0322(11) 0.0263(11) 0.0607(14) 0.0039(9) 0.0060(9) -0.0034(8)
N3 0.0351(13) 0.0444(14) 0.095(2) 0.0101(13) -0.0006(12) 0.0030(10)
C1 0.0295(10) 0.0280(11) 0.0218(10) 0.0003(8) -0.0022(7) -0.0008(8)
C2 0.0362(12) 0.0234(11) 0.0339(12) 0.0016(9) -0.0027(9) -0.0049(8)
C3 0.0370(11) 0.0191(10) 0.0309(11) -0.0014(8) -0.0019(8) 0.0023(8)
C4 0.0335(11) 0.0231(11) 0.0217(10) 0.0008(8) -0.0036(7) 0.0000(8)
C5 0.0323(11) 0.0207(10) 0.0318(11) 0.0007(9) -0.0013(8) -0.0025(8)
C6 0.0333(11) 0.0212(11) 0.0343(11) -0.0014(9) -0.0028(8) 0.0015(8)
C7 0.0315(11) 0.0270(11) 0.0257(11) 0.0000(9) -0.0046(8) 0.0010(8)
C8 0.0302(11) 0.0322(12) 0.0346(11) 0.0046(10) 0.0017(8) 0.0001(8)

loop_
_atom_site_label
_atom_site_type_symbol
_atom_site_fract_x
_atom_site_fract_y
_atom_site_fract_z
_atom_site_U_iso_or_equiv
_atom_site_thermal_displace_type
_atom_site_occupancy
_atom_site_calc_flag
_atom_site_refinement_flags
Cl Cl 0.56397(4) 0.24747(6) 0.06897(8) 0.0355(2) Uani 1 d .
O O 0.08878(12) 0.4081(2) 0.3571(2) 0.0385(4) Uani 1 d .
N1 N -0.0332(2) 0.1744(2) 0.4401(3) 0.0413(5) Uani 1 d .
N2 N -0.1064(2) 0.2354(2) 0.3532(3) 0.0396(5) Uani 1 d .
N3 N -0.1806(2) 0.2869(3) 0.2918(4) 0.0584(7) Uani 1 d .
C1 C 0.4354(2) 0.2578(2) 0.1354(3) 0.0265(4) Uani 1 d .
C2 C 0.3918(2) 0.3947(2) 0.1653(3) 0.0313(5) Uani 1 d .
H2 H 0.4310 0.4816 0.1460 0.038 Uiso 1 calc R
C3 C 0.2907(2) 0.4029(2) 0.2234(3) 0.0291(5) Uani 1 d .
H3 H 0.2603 0.4962 0.2447 0.035 Uiso 1 calc R
C4 C 0.2325(2) 0.2757(2) 0.2514(3) 0.0263(5) Uani 1 d .
C5 C 0.2777(2) 0.1395(2) 0.2174(3) 0.0284(5) Uani 1 d .
H5 H 0.2385 0.0521 0.2342 0.034 Uiso 1 calc R
C6 C 0.3790(2) 0.1305(2) 0.1597(3) 0.0298(5) Uani 1 d .
H6 H 0.4095 0.0375 0.1368 0.036 Uiso 1 calc R
C7 C 0.1252(2) 0.2899(2) 0.3197(3) 0.0283(5) Uani 1 d .
C8 C 0.0618(2) 0.1502(3) 0.3415(3) 0.0323(5) Uani 1 d .
H8A H 0.0410 0.1100 0.2215 0.039 Uiso 1 calc R
H8B H 0.1070 0.0763 0.4060 0.039 Uiso 1 calc R

loop_
_atom_type_symbol
_atom_type_description
_atom_type_scat_dispersion_real
_atom_type_scat_dispersion_imag
_atom_type_scat_source
C C 0.0033 0.0016 'International Tables Vol C Tables 4.2.6.8 and 6.1.1.4'
H H 0.0000 0.0000 'International Tables Vol C Tables 4.2.6.8 and 6.1.1.4'
N N 0.0061 0.0033 'International Tables Vol C Tables 4.2.6.8 and 6.1.1.4'
O O 0.0106 0.0060 'International Tables Vol C Tables 4.2.6.8 and 6.1.1.4'
Cl Cl 0.1484 0.1585 'International Tables Vol C Tables 4.2.6.8 and 6.1.1.4'

loop_
_geom_angle_atom_site_label_1
_geom_angle_atom_site_label_2
_geom_angle_atom_site_label_3
_geom_angle
N2 N1 C8 114.8(2)
N3 N2 N1 171.3(3)
C6 C1 C2 121.3(2)
C6 C1 Cl 119.7(2)
C2 C1 Cl 119.0(2)
C3 C2 C1 119.1(2)
C2 C3 C4 120.8(2)
C3 C4 C5 118.9(2)
C3 C4 C7 118.8(2)
C5 C4 C7 122.3(2)
C6 C5 C4 120.6(2)
C5 C6 C1 119.3(2)
O C7 C4 121.7(2)
O C7 C8 120.6(2)
C4 C7 C8 117.7(2)
N1 C8 C7 112.6(2)

loop_
_geom_bond_atom_site_label_1
_geom_bond_atom_site_label_2
_geom_bond_distance
Cl C1 1.733(2)
O C7 1.209(3)
N1 N2 1.234(3)
N1 C8 1.464(3)
N2 N3 1.125(3)
C1 C6 1.380(3)
C1 C2 1.386(3)
C2 C3 1.379(3)
C3 C4 1.394(3)
C4 C5 1.396(3)
C4 C7 1.485(3)
C5 C6 1.380(3)
C7 C8 1.518(3)

loop_
_geom_torsion_atom_site_label_1
_geom_torsion_atom_site_label_2
_geom_torsion_atom_site_label_3
_geom_torsion_atom_site_label_4
_geom_torsion
C8 N1 N2 N3 170.8(16)
C6 C1 C2 C3 1.2(3)
Cl C1 C2 C3 -178.05(15)
C1 C2 C3 C4 -0.2(3)
C2 C3 C4 C5 -0.8(3)
C2 C3 C4 C7 178.1(2)
C3 C4 C5 C6 1.0(3)
C7 C4 C5 C6 -177.9(2)
C4 C5 C6 C1 -0.1(3)
C2 C1 C6 C5 -1.0(3)
Cl C1 C6 C5 178.21(15)
C3 C4 C7 O -2.5(3)
C5 C4 C7 O 176.3(2)
C3 C4 C7 C8 177.5(2)
C5 C4 C7 C8 -3.7(3)
N2 N1 C8 C7 75.7(3)
O C7 C8 N1 -10.7(3)
C4 C7 C8 N1 169.3(2)

loop_
_cod_related_entry_id
_cod_related_entry_database
_cod_related_entry_code
1 ChemSpider 9599002
